data_1575862
loop_
_publ_author_name
'He, Jun'
'Yang, Zun'
'Lin, Lili'
'Feng, Xiaoming'

_publ_section_title
;
 Enantioselective synthesis of C-C and C-N axially chiral pyrazole-based
 heterobiaryls.
;
_journal_issue 42
_journal_name_full 'Chemical science'
_journal_page_first 20021
_journal_page_last 20029
_journal_paper_doi 10.1039/d5sc06841j
_journal_volume 16
_journal_year 2025
_chemical_absolute_configuration ad
_chemical_formula_moiety '2(C32 H26 N4 O3)'
_chemical_formula_sum 'C64 H52 N8 O6'
_chemical_formula_weight 1029.13
_space_group_crystal_system triclinic
_space_group_IT_number 1
_space_group_name_Hall 'P 1'
_space_group_name_H-M_alt 'P 1'
_atom_sites_solution_hydrogens geom
_atom_sites_solution_primary dual
_atom_sites_solution_secondary difmap
_audit_creation_method SHELXL-2019/1
_audit_update_record
;
2025-06-27 deposited with the CCDC.	2025-09-23 downloaded from the CCDC.
;
_cell_angle_alpha 93.9470(10)
_cell_angle_beta 96.9580(10)
_cell_angle_gamma 96.7230(10)
_cell_formula_units_Z 1
_cell_length_a 9.4969(2)
_cell_length_b 11.5694(3)
_cell_length_c 12.2031(3)
_cell_measurement_reflns_used 9098
_cell_measurement_temperature 173(2)
_cell_measurement_theta_max 80.13
_cell_measurement_theta_min 3.66
_cell_volume 1317.08(5)
_computing_cell_refinement 'Bruker SAINT'
_computing_data_collection 'Bruker APEX3'
_computing_data_reduction 'Bruker SAINT'
_computing_molecular_graphics 'Bruker SHELXTL'
_computing_publication_material 'Bruker SHELXTL'
_computing_structure_refinement 'SHELXL-2019/1 (Sheldrick, 2019)'
_computing_structure_solution 'SHELXT (Sheldrick 2008)'
_diffrn_ambient_temperature 173(2)
_diffrn_measured_fraction_theta_full 0.999
_diffrn_measured_fraction_theta_max 0.982
_diffrn_measurement_device_type 'Bruker D8 Venture Photon II'
_diffrn_measurement_method '\f and \w scans'
_diffrn_radiation_type CuK\a
_diffrn_radiation_wavelength 1.54178
_diffrn_reflns_av_R_equivalents 0.0379
_diffrn_reflns_av_unetI/netI 0.0310
_diffrn_reflns_Laue_measured_fraction_full 0.999
_diffrn_reflns_Laue_measured_fraction_max 0.982
_diffrn_reflns_limit_h_max 12
_diffrn_reflns_limit_h_min -12
_diffrn_reflns_limit_k_max 13
_diffrn_reflns_limit_k_min -14
_diffrn_reflns_limit_l_max 15
_diffrn_reflns_limit_l_min -15
_diffrn_reflns_number 44167
_diffrn_reflns_point_group_measured_fraction_full 0.976
_diffrn_reflns_point_group_measured_fraction_max 0.934
_diffrn_reflns_theta_full 67.679
_diffrn_reflns_theta_max 80.783
_diffrn_reflns_theta_min 3.662
_exptl_absorpt_coefficient_mu 0.683
_exptl_absorpt_correction_T_max 0.9983
_exptl_absorpt_correction_T_min 0.8424
_exptl_absorpt_correction_type numerical
_exptl_absorpt_process_details 'SADABS (Krause et al., 2015)'
_exptl_crystal_colour yellow
_exptl_crystal_density_diffrn 1.298
_exptl_crystal_description block
_exptl_crystal_F_000 540
_exptl_crystal_recrystallization_method 'Re-crystallisation from solvent: DCM, Hexane'
_exptl_crystal_size_max 0.247
_exptl_crystal_size_mid 0.158
_exptl_crystal_size_min 0.067
_refine_diff_density_max 0.151
_refine_diff_density_min -0.139
_refine_diff_density_rms 0.028
_refine_ls_abs_structure_details
; 
 Flack x determined using 4864 quotients [(I+)-(I-)]/[(I+)+(I-)] 
 (Parsons, Flack and Wagner, Acta Cryst. B69 (2013) 249-259). 
;
_refine_ls_abs_structure_Flack 0.09(5)
_refine_ls_extinction_method none
_refine_ls_goodness_of_fit_ref 1.030
_refine_ls_hydrogen_treatment constr
_refine_ls_matrix_type full
_refine_ls_number_parameters 715
_refine_ls_number_reflns 10814
_refine_ls_number_restraints 4
_refine_ls_restrained_S_all 1.030
_refine_ls_R_factor_all 0.0291
_refine_ls_R_factor_gt 0.0281
_refine_ls_shift/su_max 0.000
_refine_ls_shift/su_mean 0.000
_refine_ls_structure_factor_coef Fsqd
_refine_ls_weighting_details 'w=1/[\s^2^(Fo^2^)+(0.0336P)^2^+0.1675P] where P=(Fo^2^+2Fc^2^)/3'
_refine_ls_weighting_scheme calc
_refine_ls_wR_factor_gt 0.0707
_refine_ls_wR_factor_ref 0.0717
_reflns_Friedel_coverage 0.903
_reflns_Friedel_fraction_full 0.953
_reflns_Friedel_fraction_max 0.887
_reflns_number_gt 10546
_reflns_number_total 10814
_reflns_threshold_expression 'I > 2\s(I)'
_cod_data_source_file d5sc06841j2.cif
_cod_data_source_block hqw027
_cod_depositor_comments 'Adding full bibliography for 1575859--1575862.cif.'
_cod_original_cell_volume 1317.07(5)
_cod_database_code 1575862
_shelx_shelxl_version_number 2019/1
_shelx_space_group_comment
; 
The symmetry employed for this shelxl refinement is uniquely defined 
by the following loop, which should always be used as a source of 
symmetry information in preference to the above space-group names. 
They are only intended as comments. 
;
_shelx_estimated_absorpt_t_min 0.849
_shelx_estimated_absorpt_t_max 0.956

loop_
_space_group_symop_operation_xyz
'x, y, z'

loop_
_atom_site_label
_atom_site_type_symbol
_atom_site_fract_x
_atom_site_fract_y
_atom_site_fract_z
_atom_site_U_iso_or_equiv
_atom_site_adp_type
_atom_site_occupancy
_atom_site_site_symmetry_order
_atom_site_calc_flag
_atom_site_refinement_flags_posn
_atom_site_refinement_flags_adp
_atom_site_refinement_flags_occupancy
_atom_site_disorder_assembly
_atom_site_disorder_group
O1A O 0.04452(14) 0.32572(13) 0.49868(10) 0.0354(3) Uani 1 1 d . . . . .
O2X O 0.2531(8) 0.339(4) 0.4329(7) 0.080(6) Uani 0.59(7) 1 d D . P A 1
O2Y O 0.2390(16) 0.2888(16) 0.4228(12) 0.041(4) Uani 0.41(7) 1 d D . P A 2
O3A O 0.47194(15) 0.14352(16) 0.20538(14) 0.0503(4) Uani 1 1 d . . . . .
N1A N 0.08926(15) 0.33272(13) 0.20784(11) 0.0277(3) Uani 1 1 d . . . . .
N2A N 0.29678(17) 0.21240(14) 0.03161(12) 0.0309(3) Uani 1 1 d . . . . .
N3A N 0.33309(15) 0.32847(13) 0.02288(12) 0.0272(3) Uani 1 1 d . . . . .
N4A N 0.14083(16) 0.02590(14) 0.27885(13) 0.0325(3) Uani 1 1 d . . . . .
C1A C 0.0074(3) 0.3090(2) 0.68621(17) 0.0500(5) Uani 1 1 d . . . . .
H1AA H 0.052872 0.297226 0.760367 0.075 Uiso 1 1 calc R U . . .
H1AB H -0.070626 0.245787 0.662270 0.075 Uiso 1 1 calc R U . . .
H1AC H -0.031014 0.384064 0.688091 0.075 Uiso 1 1 calc R U . . .
C2A C 0.1154(3) 0.3090(3) 0.60675(17) 0.0544(6) Uani 1 1 d . . . . .
H2AA H 0.194599 0.372789 0.630069 0.065 Uiso 1 1 calc R U . . .
H2AB H 0.155674 0.233852 0.604838 0.065 Uiso 1 1 calc R U . . .
C3A C 0.1234(2) 0.3249(2) 0.41593(15) 0.0375(4) Uani 1 1 d D . . . .
C4A C 0.03627(18) 0.33475(15) 0.30965(14) 0.0274(3) Uani 1 1 d . . . . .
C5A C -0.10782(19) 0.34200(16) 0.29335(14) 0.0288(3) Uani 1 1 d . . . . .
H5AA H -0.168881 0.346183 0.349282 0.035 Uiso 1 1 calc R U . . .
C6A C -0.14895(18) 0.34213(15) 0.17754(14) 0.0275(3) Uani 1 1 d . . . . .
C7A C -0.02464(18) 0.33487(15) 0.12609(14) 0.0262(3) Uani 1 1 d . . . . .
C8A C -0.0292(2) 0.33096(18) 0.01035(15) 0.0324(4) Uani 1 1 d . . . . .
H8AA H 0.054278 0.325219 -0.024328 0.039 Uiso 1 1 calc R U . . .
C9A C -0.1604(2) 0.33580(19) -0.05092(16) 0.0366(4) Uani 1 1 d . . . . .
H9AA H -0.166662 0.333833 -0.129329 0.044 Uiso 1 1 calc R U . . .
C10A C -0.2849(2) 0.34356(19) -0.00059(17) 0.0381(4) Uani 1 1 d . . . . .
H10A H -0.373173 0.346634 -0.045475 0.046 Uiso 1 1 calc R U . . .
C11A C -0.28087(19) 0.34676(17) 0.11246(16) 0.0336(4) Uani 1 1 d . . . . .
H11A H -0.365310 0.351984 0.146072 0.040 Uiso 1 1 calc R U . . .
C21A C 0.24053(18) 0.18794(15) 0.13482(13) 0.0274(3) Uani 1 1 d . . . . .
H21A H 0.143574 0.141428 0.120415 0.033 Uiso 1 1 calc R U . . .
C22A C 0.23382(17) 0.31184(16) 0.18959(14) 0.0276(3) Uani 1 1 d . . . . .
H22A H 0.296739 0.322772 0.262366 0.033 Uiso 1 1 calc R U . . .
C23A C 0.30226(17) 0.38836(16) 0.10844(14) 0.0268(3) Uani 1 1 d . . . . .
C24A C 0.33515(18) 0.51531(16) 0.12356(15) 0.0310(4) Uani 1 1 d . . . . .
C25A C 0.4133(2) 0.57576(17) 0.05112(16) 0.0342(4) Uani 1 1 d . . . . .
H25A H 0.450166 0.533503 -0.006180 0.041 Uiso 1 1 calc R U . . .
C26A C 0.4379(2) 0.69637(19) 0.06162(19) 0.0422(5) Uani 1 1 d . . . . .
H26A H 0.490449 0.736317 0.011102 0.051 Uiso 1 1 calc R U . . .
C27A C 0.3864(2) 0.7592(2) 0.1452(2) 0.0531(6) Uani 1 1 d . . . . .
H27A H 0.401724 0.842118 0.151463 0.064 Uiso 1 1 calc R U . . .
C28A C 0.3134(3) 0.7009(3) 0.2187(3) 0.0705(9) Uani 1 1 d . . . . .
H28A H 0.279542 0.743846 0.277128 0.085 Uiso 1 1 calc R U . . .
C29A C 0.2878(3) 0.5797(2) 0.2091(2) 0.0563(6) Uani 1 1 d . . . . .
H29A H 0.237627 0.540599 0.261384 0.068 Uiso 1 1 calc R U . . .
C31A C 0.34451(19) 0.12711(17) 0.20981(15) 0.0304(3) Uani 1 1 d . . . . .
C32A C 0.28371(18) 0.05297(15) 0.29290(13) 0.0266(3) Uani 1 1 d . . . . .
C33A C 0.37404(19) 0.01633(16) 0.37804(14) 0.0292(3) Uani 1 1 d . . . . .
H33A H 0.474633 0.036924 0.383745 0.035 Uiso 1 1 calc R U . . .
C34A C 0.3146(2) -0.05097(17) 0.45467(15) 0.0338(4) Uani 1 1 d . . . . .
H34A H 0.373122 -0.077421 0.514190 0.041 Uiso 1 1 calc R U . . .
C35A C 0.1680(2) -0.07825(18) 0.44170(17) 0.0375(4) Uani 1 1 d . . . . .
H35A H 0.123391 -0.123239 0.493186 0.045 Uiso 1 1 calc R U . . .
C36A C 0.0860(2) -0.03958(18) 0.35303(18) 0.0379(4) Uani 1 1 d . . . . .
H36A H -0.014642 -0.060833 0.344601 0.045 Uiso 1 1 calc R U . . .
C41A C 0.28779(19) 0.12975(16) -0.05844(14) 0.0288(3) Uani 1 1 d . . . . .
C42A C 0.2552(2) 0.01179(18) -0.04347(16) 0.0375(4) Uani 1 1 d . . . . .
H42A H 0.242303 -0.011551 0.028159 0.045 Uiso 1 1 calc R U . . .
C43A C 0.2413(3) -0.0716(2) -0.13234(19) 0.0453(5) Uani 1 1 d . . . . .
H43A H 0.217744 -0.151706 -0.121388 0.054 Uiso 1 1 calc R U . . .
C44A C 0.2615(3) -0.0395(2) -0.23666(18) 0.0469(5) Uani 1 1 d . . . . .
H44A H 0.251235 -0.096769 -0.297670 0.056 Uiso 1 1 calc R U . . .
C45A C 0.2970(2) 0.0776(2) -0.25116(17) 0.0427(5) Uani 1 1 d . . . . .
H45A H 0.313133 0.100020 -0.322499 0.051 Uiso 1 1 calc R U . . .
C46A C 0.3095(2) 0.16251(18) -0.16371(15) 0.0347(4) Uani 1 1 d . . . . .
H46A H 0.332713 0.242508 -0.175232 0.042 Uiso 1 1 calc R U . . .
O1B O 0.91236(14) 0.65217(13) 1.05513(10) 0.0360(3) Uani 1 1 d . . . . .
O2B O 0.71239(14) 0.63234(14) 0.93308(11) 0.0388(3) Uani 1 1 d . . . . .
O3B O 0.56916(17) 0.90003(16) 0.67443(12) 0.0482(4) Uani 1 1 d . . . . .
N1B N 0.90036(15) 0.64681(13) 0.75725(11) 0.0269(3) Uani 1 1 d . . . . .
N2B N 0.74704(19) 0.79153(14) 0.55265(12) 0.0339(3) Uani 1 1 d . . . . .
N3B N 0.68683(16) 0.67897(13) 0.51957(12) 0.0295(3) Uani 1 1 d . . . . .
N4B N 0.85258(18) 0.90150(16) 0.88875(13) 0.0374(4) Uani 1 1 d . . . . .
C1B C 0.9205(3) 0.6554(2) 1.25127(17) 0.0479(5) Uani 1 1 d . . . . .
H1BA H 0.864442 0.659020 1.313492 0.072 Uiso 1 1 calc R U . . .
H1BB H 0.995604 0.722362 1.260136 0.072 Uiso 1 1 calc R U . . .
H1BC H 0.964240 0.582823 1.249713 0.072 Uiso 1 1 calc R U . . .
C2B C 0.8238(2) 0.6587(2) 1.14423(15) 0.0397(4) Uani 1 1 d . . . . .
H2BA H 0.746809 0.591924 1.134534 0.048 Uiso 1 1 calc R U . . .
H2BB H 0.779448 0.732026 1.144427 0.048 Uiso 1 1 calc R U . . .
C3B C 0.84135(19) 0.63961(16) 0.95259(14) 0.0294(3) Uani 1 1 d . . . . .
C4B C 0.94105(18) 0.63540(15) 0.86935(14) 0.0279(3) Uani 1 1 d . . . . .
C5B C 1.08141(19) 0.61796(17) 0.88647(16) 0.0328(4) Uani 1 1 d . . . . .
H5BA H 1.134170 0.606486 0.955264 0.039 Uiso 1 1 calc R U . . .
C6B C 1.1343(2) 0.62015(17) 0.78199(16) 0.0336(4) Uani 1 1 d . . . . .
C7B C 1.01955(19) 0.63919(15) 0.70312(15) 0.0294(3) Uani 1 1 d . . . . .
C8B C 1.0363(2) 0.64848(18) 0.59125(17) 0.0371(4) Uani 1 1 d . . . . .
H8BA H 0.959069 0.661917 0.538522 0.045 Uiso 1 1 calc R U . . .
C9B C 1.1693(3) 0.6373(2) 0.56121(19) 0.0475(5) Uani 1 1 d . . . . .
H9BA H 1.183447 0.642287 0.485849 0.057 Uiso 1 1 calc R U . . .
C10B C 1.2852(3) 0.6186(3) 0.6386(2) 0.0555(6) Uani 1 1 d . . . . .
H10B H 1.375791 0.612180 0.614770 0.067 Uiso 1 1 calc R U . . .
C11B C 1.2690(2) 0.6097(2) 0.7479(2) 0.0480(5) Uani 1 1 d . . . . .
H11B H 1.347353 0.596708 0.799780 0.058 Uiso 1 1 calc R U . . .
C21B C 0.78533(19) 0.81218(15) 0.67196(13) 0.0280(3) Uani 1 1 d . . . . .
H21B H 0.886320 0.850091 0.691155 0.034 Uiso 1 1 calc R U . . .
C22B C 0.76756(17) 0.68632(15) 0.71036(13) 0.0260(3) Uani 1 1 d . . . . .
H22B H 0.698593 0.682060 0.766150 0.031 Uiso 1 1 calc R U . . .
C23B C 0.69784(18) 0.61686(15) 0.60322(13) 0.0272(3) Uani 1 1 d . . . . .
C24B C 0.65112(18) 0.49104(16) 0.59400(14) 0.0282(3) Uani 1 1 d . . . . .
C25B C 0.6361(2) 0.43228(17) 0.68910(15) 0.0334(4) Uani 1 1 d . . . . .
H25B H 0.654563 0.474210 0.760117 0.040 Uiso 1 1 calc R U . . .
C26B C 0.5940(2) 0.31219(19) 0.67958(17) 0.0390(4) Uani 1 1 d . . . . .
H26B H 0.583102 0.272544 0.744264 0.047 Uiso 1 1 calc R U . . .
C27B C 0.5679(2) 0.25039(18) 0.57679(19) 0.0413(4) Uani 1 1 d . . . . .
H27B H 0.540810 0.168296 0.570859 0.050 Uiso 1 1 calc R U . . .
C28B C 0.5814(2) 0.30833(18) 0.48249(17) 0.0390(4) Uani 1 1 d . . . . .
H28B H 0.562522 0.265829 0.411754 0.047 Uiso 1 1 calc R U . . .
C29B C 0.6222(2) 0.42762(17) 0.49030(15) 0.0329(4) Uani 1 1 d . . . . .
H29B H 0.630623 0.466663 0.424971 0.039 Uiso 1 1 calc R U . . .
C31B C 0.6817(2) 0.88432(16) 0.72459(14) 0.0313(4) Uani 1 1 d . . . . .
C32B C 0.7281(2) 0.93103(16) 0.84275(15) 0.0308(4) Uani 1 1 d . . . . .
C33B C 0.6446(3) 0.99950(19) 0.89838(17) 0.0415(4) Uani 1 1 d . . . . .
H33B H 0.555800 1.017175 0.863104 0.050 Uiso 1 1 calc R U . . .
C34B C 0.6945(3) 1.0415(2) 1.00725(18) 0.0483(5) Uani 1 1 d . . . . .
H34B H 0.640507 1.088944 1.048097 0.058 Uiso 1 1 calc R U . . .
C35B C 0.8235(3) 1.0132(2) 1.05484(16) 0.0449(5) Uani 1 1 d . . . . .
H35B H 0.861175 1.042463 1.128508 0.054 Uiso 1 1 calc R U . . .
C36B C 0.8974(2) 0.9416(2) 0.99371(17) 0.0437(5) Uani 1 1 d . . . . .
H36B H 0.984390 0.919836 1.028276 0.052 Uiso 1 1 calc R U . . .
C41B C 0.74442(19) 0.87795(16) 0.47909(14) 0.0286(3) Uani 1 1 d . . . . .
C42B C 0.68745(18) 0.85164(16) 0.36817(14) 0.0289(3) Uani 1 1 d . . . . .
H42B H 0.647206 0.774169 0.341940 0.035 Uiso 1 1 calc R U . . .
C43B C 0.69009(19) 0.93958(17) 0.29653(15) 0.0323(4) Uani 1 1 d . . . . .
H43B H 0.652079 0.921315 0.220840 0.039 Uiso 1 1 calc R U . . .
C44B C 0.7468(2) 1.05333(17) 0.33274(15) 0.0328(4) Uani 1 1 d . . . . .
H44B H 0.747441 1.112717 0.282714 0.039 Uiso 1 1 calc R U . . .
C45B C 0.8025(2) 1.07918(17) 0.44267(16) 0.0353(4) Uani 1 1 d . . . . .
H45B H 0.841213 1.157134 0.468393 0.042 Uiso 1 1 calc R U . . .
C46B C 0.8027(2) 0.99280(17) 0.51610(15) 0.0345(4) Uani 1 1 d . . . . .
H46B H 0.842307 1.011556 0.591388 0.041 Uiso 1 1 calc R U . . .

loop_
_atom_site_aniso_label
_atom_site_aniso_U_11
_atom_site_aniso_U_22
_atom_site_aniso_U_33
_atom_site_aniso_U_23
_atom_site_aniso_U_13
_atom_site_aniso_U_12
O1A 0.0387(7) 0.0477(8) 0.0215(6) 0.0047(5) 0.0082(5) 0.0069(6)
O2X 0.0336(19) 0.178(19) 0.0271(18) -0.006(4) 0.0030(13) 0.013(4)
O2Y 0.032(3) 0.073(8) 0.020(3) 0.004(2) 0.001(2) 0.022(3)
O3A 0.0299(7) 0.0730(11) 0.0557(9) 0.0339(8) 0.0144(6) 0.0134(7)
N1A 0.0251(7) 0.0388(8) 0.0208(6) 0.0039(6) 0.0057(5) 0.0067(6)
N2A 0.0427(8) 0.0287(7) 0.0240(7) 0.0056(6) 0.0121(6) 0.0060(6)
N3A 0.0279(7) 0.0284(7) 0.0264(7) 0.0035(5) 0.0058(5) 0.0047(5)
N4A 0.0281(7) 0.0375(8) 0.0336(8) 0.0100(6) 0.0057(6) 0.0057(6)
C1A 0.0594(14) 0.0666(15) 0.0258(9) 0.0048(9) 0.0122(9) 0.0074(11)
C2A 0.0506(13) 0.0916(19) 0.0239(9) 0.0103(10) 0.0058(9) 0.0173(12)
C3A 0.0339(10) 0.0559(12) 0.0243(8) 0.0038(8) 0.0067(7) 0.0085(8)
C4A 0.0295(8) 0.0310(9) 0.0231(7) 0.0035(6) 0.0079(6) 0.0047(6)
C5A 0.0294(8) 0.0309(9) 0.0287(8) 0.0056(7) 0.0103(7) 0.0062(6)
C6A 0.0273(8) 0.0261(8) 0.0303(8) 0.0054(6) 0.0065(6) 0.0042(6)
C7A 0.0259(8) 0.0274(8) 0.0258(8) 0.0048(6) 0.0035(6) 0.0038(6)
C8A 0.0290(8) 0.0428(10) 0.0261(8) 0.0053(7) 0.0057(6) 0.0040(7)
C9A 0.0361(10) 0.0466(11) 0.0264(8) 0.0074(8) 0.0006(7) 0.0040(8)
C10A 0.0288(9) 0.0458(11) 0.0390(10) 0.0087(8) -0.0024(8) 0.0055(8)
C11A 0.0247(8) 0.0387(10) 0.0390(10) 0.0087(8) 0.0060(7) 0.0059(7)
C21A 0.0295(8) 0.0327(9) 0.0220(7) 0.0067(6) 0.0074(6) 0.0056(6)
C22A 0.0237(8) 0.0365(9) 0.0235(8) 0.0026(7) 0.0044(6) 0.0056(6)
C23A 0.0228(7) 0.0327(9) 0.0252(8) 0.0019(6) 0.0046(6) 0.0039(6)
C24A 0.0231(8) 0.0334(9) 0.0353(9) -0.0033(7) 0.0028(6) 0.0032(6)
C25A 0.0314(9) 0.0339(10) 0.0365(9) 0.0016(7) 0.0022(7) 0.0039(7)
C26A 0.0343(10) 0.0360(11) 0.0540(12) 0.0050(9) -0.0002(9) 0.0006(8)
C27A 0.0387(11) 0.0328(11) 0.0839(17) -0.0105(11) 0.0056(11) -0.0003(8)
C28A 0.0697(17) 0.0480(15) 0.093(2) -0.0291(14) 0.0403(16) -0.0061(12)
C29A 0.0584(14) 0.0453(13) 0.0654(15) -0.0151(11) 0.0331(12) -0.0068(10)
C31A 0.0291(8) 0.0362(9) 0.0290(8) 0.0076(7) 0.0098(6) 0.0083(7)
C32A 0.0297(8) 0.0275(8) 0.0243(8) 0.0025(6) 0.0068(6) 0.0068(6)
C33A 0.0310(8) 0.0305(9) 0.0264(8) 0.0015(6) 0.0042(6) 0.0057(7)
C34A 0.0417(10) 0.0357(10) 0.0254(8) 0.0066(7) 0.0041(7) 0.0084(7)
C35A 0.0416(10) 0.0386(10) 0.0362(10) 0.0152(8) 0.0133(8) 0.0054(8)
C36A 0.0315(9) 0.0395(10) 0.0450(11) 0.0139(8) 0.0095(8) 0.0038(7)
C41A 0.0301(8) 0.0314(9) 0.0266(8) 0.0022(6) 0.0069(6) 0.0072(6)
C42A 0.0484(11) 0.0332(10) 0.0327(9) 0.0049(7) 0.0128(8) 0.0038(8)
C43A 0.0546(12) 0.0343(11) 0.0474(12) -0.0019(9) 0.0160(10) 0.0006(9)
C44A 0.0562(13) 0.0444(12) 0.0388(11) -0.0117(9) 0.0102(9) 0.0053(9)
C45A 0.0540(12) 0.0492(12) 0.0274(9) 0.0020(8) 0.0111(8) 0.0125(9)
C46A 0.0419(10) 0.0364(10) 0.0285(8) 0.0064(7) 0.0086(7) 0.0104(8)
O1B 0.0382(7) 0.0459(8) 0.0235(6) 0.0031(5) 0.0008(5) 0.0072(5)
O2B 0.0318(7) 0.0587(9) 0.0266(6) 0.0097(6) 0.0046(5) 0.0050(6)
O3B 0.0452(8) 0.0685(11) 0.0331(7) 0.0048(7) -0.0020(6) 0.0239(7)
N1B 0.0288(7) 0.0287(7) 0.0238(6) 0.0045(5) 0.0037(5) 0.0046(5)
N2B 0.0521(9) 0.0274(8) 0.0210(7) 0.0017(6) 0.0021(6) 0.0034(6)
N3B 0.0366(8) 0.0278(8) 0.0236(7) 0.0012(5) 0.0025(6) 0.0044(6)
N4B 0.0362(8) 0.0459(10) 0.0288(8) -0.0038(7) 0.0020(6) 0.0056(7)
C1B 0.0659(15) 0.0493(13) 0.0279(9) 0.0008(8) -0.0017(9) 0.0139(11)
C2B 0.0506(11) 0.0461(12) 0.0242(8) 0.0047(7) 0.0051(8) 0.0121(9)
C3B 0.0340(9) 0.0295(9) 0.0248(8) 0.0053(6) 0.0021(7) 0.0039(7)
C4B 0.0307(8) 0.0267(8) 0.0254(8) 0.0031(6) 0.0010(6) 0.0021(6)
C5B 0.0309(9) 0.0343(9) 0.0327(9) 0.0047(7) 0.0001(7) 0.0046(7)
C6B 0.0305(9) 0.0315(9) 0.0384(9) 0.0027(7) 0.0044(7) 0.0032(7)
C7B 0.0316(9) 0.0254(8) 0.0321(9) 0.0027(7) 0.0072(7) 0.0036(6)
C8B 0.0413(10) 0.0378(10) 0.0345(9) 0.0064(8) 0.0106(8) 0.0073(8)
C9B 0.0503(12) 0.0543(13) 0.0438(11) 0.0089(10) 0.0217(10) 0.0126(10)
C10B 0.0398(12) 0.0704(17) 0.0634(15) 0.0103(12) 0.0235(11) 0.0160(11)
C11B 0.0322(10) 0.0615(14) 0.0527(13) 0.0059(10) 0.0077(9) 0.0132(9)
C21B 0.0362(9) 0.0271(8) 0.0208(7) 0.0019(6) 0.0033(6) 0.0045(6)
C22B 0.0277(8) 0.0281(8) 0.0227(7) 0.0037(6) 0.0030(6) 0.0048(6)
C23B 0.0298(8) 0.0280(9) 0.0239(8) 0.0018(6) 0.0029(6) 0.0043(6)
C24B 0.0238(8) 0.0296(9) 0.0309(8) 0.0026(7) 0.0029(6) 0.0031(6)
C25B 0.0338(9) 0.0343(10) 0.0301(9) 0.0037(7) 0.0014(7) -0.0012(7)
C26B 0.0395(10) 0.0367(10) 0.0385(10) 0.0091(8) 0.0020(8) -0.0047(8)
C27B 0.0396(10) 0.0301(10) 0.0507(12) 0.0005(8) 0.0019(9) -0.0039(8)
C28B 0.0396(10) 0.0356(10) 0.0390(10) -0.0055(8) 0.0034(8) -0.0001(8)
C29B 0.0334(9) 0.0344(10) 0.0307(8) 0.0023(7) 0.0046(7) 0.0032(7)
C31B 0.0369(9) 0.0326(9) 0.0254(8) 0.0047(7) 0.0033(7) 0.0081(7)
C32B 0.0379(9) 0.0287(9) 0.0268(8) 0.0027(6) 0.0075(7) 0.0045(7)
C33B 0.0522(12) 0.0401(11) 0.0363(10) 0.0035(8) 0.0125(9) 0.0156(9)
C34B 0.0720(15) 0.0384(11) 0.0383(11) -0.0026(9) 0.0240(10) 0.0091(10)
C35B 0.0595(13) 0.0437(12) 0.0277(9) -0.0055(8) 0.0116(9) -0.0103(9)
C36B 0.0415(11) 0.0541(13) 0.0315(9) -0.0023(8) 0.0002(8) -0.0030(9)
C41B 0.0337(9) 0.0296(9) 0.0244(8) 0.0038(6) 0.0068(6) 0.0080(7)
C42B 0.0298(8) 0.0302(9) 0.0274(8) 0.0025(7) 0.0049(6) 0.0050(7)
C43B 0.0314(9) 0.0408(10) 0.0252(8) 0.0066(7) 0.0025(6) 0.0063(7)
C44B 0.0343(9) 0.0339(9) 0.0332(9) 0.0120(7) 0.0078(7) 0.0074(7)
C45B 0.0416(10) 0.0288(9) 0.0367(9) 0.0036(7) 0.0080(8) 0.0067(7)
C46B 0.0473(11) 0.0311(9) 0.0249(8) 0.0009(7) 0.0044(7) 0.0054(8)

loop_
_atom_type_symbol
_atom_type_description
_atom_type_scat_dispersion_real
_atom_type_scat_dispersion_imag
_atom_type_scat_source
C C 0.0181 0.0091 'International Tables Vol C Tables 4.2.6.8 and 6.1.1.4'
H H 0.0000 0.0000 'International Tables Vol C Tables 4.2.6.8 and 6.1.1.4'
N N 0.0311 0.0180 'International Tables Vol C Tables 4.2.6.8 and 6.1.1.4'
O O 0.0492 0.0322 'International Tables Vol C Tables 4.2.6.8 and 6.1.1.4'

loop_
_geom_angle_atom_site_label_1
_geom_angle_atom_site_label_2
_geom_angle_atom_site_label_3
_geom_angle
_geom_angle_site_symmetry_1
_geom_angle_site_symmetry_3
_geom_angle_publ_flag
C3A O1A C2A 116.58(16) . . ?
C7A N1A C4A 107.75(13) . . ?
C7A N1A C22A 125.80(14) . . ?
C4A N1A C22A 125.69(14) . . ?
N3A N2A C41A 121.98(14) . . ?
N3A N2A C21A 113.16(13) . . ?
C41A N2A C21A 123.66(15) . . ?
C23A N3A N2A 109.80(14) . . ?
C36A N4A C32A 116.41(15) . . ?
O1A C2A C1A 107.89(19) . . ?
O2X C3A O1A 121.5(4) . . ?
O2Y C3A O1A 123.0(5) . . ?
O2X C3A C4A 125.7(6) . . ?
O2Y C3A C4A 123.1(7) . . ?
O1A C3A C4A 111.02(16) . . ?
C5A C4A N1A 109.49(15) . . ?
C5A C4A C3A 126.53(15) . . ?
N1A C4A C3A 123.92(15) . . ?
C4A C5A C6A 107.46(15) . . ?
C11A C6A C7A 119.84(16) . . ?
C11A C6A C5A 133.14(16) . . ?
C7A C6A C5A 107.01(14) . . ?
N1A C7A C8A 130.34(15) . . ?
N1A C7A C6A 108.25(14) . . ?
C8A C7A C6A 121.41(15) . . ?
C9A C8A C7A 117.19(17) . . ?
C8A C9A C10A 121.92(17) . . ?
C11A C10A C9A 121.02(17) . . ?
C10A C11A C6A 118.61(17) . . ?
N2A C21A C31A 111.01(14) . . ?
N2A C21A C22A 102.75(13) . . ?
C31A C21A C22A 108.73(14) . . ?
N1A C22A C23A 115.33(14) . . ?
N1A C22A C21A 113.24(14) . . ?
C23A C22A C21A 101.21(13) . . ?
N3A C23A C24A 121.81(15) . . ?
N3A C23A C22A 112.83(15) . . ?
C24A C23A C22A 125.34(15) . . ?
C29A C24A C25A 118.00(19) . . ?
C29A C24A C23A 121.26(18) . . ?
C25A C24A C23A 120.73(16) . . ?
C26A C25A C24A 120.83(19) . . ?
C27A C26A C25A 120.4(2) . . ?
C28A C27A C26A 119.4(2) . . ?
C27A C28A C29A 120.9(2) . . ?
C28A C29A C24A 120.5(2) . . ?
O3A C31A C32A 121.62(16) . . ?
O3A C31A C21A 120.76(16) . . ?
C32A C31A C21A 117.52(14) . . ?
N4A C32A C33A 123.88(16) . . ?
N4A C32A C31A 116.16(15) . . ?
C33A C32A C31A 119.95(15) . . ?
C34A C33A C32A 118.71(17) . . ?
C35A C34A C33A 117.89(17) . . ?
C34A C35A C36A 119.53(17) . . ?
N4A C36A C35A 123.56(18) . . ?
C42A C41A N2A 119.35(16) . . ?
C42A C41A C46A 119.14(17) . . ?
N2A C41A C46A 121.50(16) . . ?
C43A C42A C41A 120.40(18) . . ?
C44A C43A C42A 120.6(2) . . ?
C43A C44A C45A 119.03(19) . . ?
C46A C45A C44A 121.27(19) . . ?
C45A C46A C41A 119.53(18) . . ?
C3B O1B C2B 115.35(15) . . ?
C7B N1B C4B 107.68(14) . . ?
C7B N1B C22B 125.35(14) . . ?
C4B N1B C22B 125.58(14) . . ?
N3B N2B C41B 120.88(14) . . ?
N3B N2B C21B 113.01(14) . . ?
C41B N2B C21B 125.08(15) . . ?
C23B N3B N2B 109.11(14) . . ?
C36B N4B C32B 117.25(18) . . ?
O1B C2B C1B 106.97(18) . . ?
O2B C3B O1B 123.49(16) . . ?
O2B C3B C4B 125.75(15) . . ?
O1B C3B C4B 110.76(15) . . ?
C5B C4B N1B 109.87(15) . . ?
C5B C4B C3B 127.26(16) . . ?
N1B C4B C3B 122.85(15) . . ?
C4B C5B C6B 107.36(16) . . ?
C11B C6B C7B 119.39(18) . . ?
C11B C6B C5B 133.64(19) . . ?
C7B C6B C5B 106.95(16) . . ?
N1B C7B C8B 130.23(17) . . ?
N1B C7B C6B 108.11(15) . . ?
C8B C7B C6B 121.66(17) . . ?
C9B C8B C7B 117.15(19) . . ?
C8B C9B C10B 122.1(2) . . ?
C11B C10B C9B 120.8(2) . . ?
C10B C11B C6B 118.9(2) . . ?
N2B C21B C31B 111.59(14) . . ?
N2B C21B C22B 102.43(13) . . ?
C31B C21B C22B 109.41(14) . . ?
N1B C22B C23B 113.85(14) . . ?
N1B C22B C21B 114.45(14) . . ?
C23B C22B C21B 100.86(13) . . ?
N3B C23B C24B 122.66(15) . . ?
N3B C23B C22B 113.49(15) . . ?
C24B C23B C22B 123.82(14) . . ?
C25B C24B C29B 119.02(16) . . ?
C25B C24B C23B 120.35(16) . . ?
C29B C24B C23B 120.63(16) . . ?
C26B C25B C24B 119.92(17) . . ?
C27B C26B C25B 120.44(19) . . ?
C26B C27B C28B 119.81(19) . . ?
C29B C28B C27B 120.54(18) . . ?
C28B C29B C24B 120.26(17) . . ?
O3B C31B C32B 122.60(17) . . ?
O3B C31B C21B 121.79(16) . . ?
C32B C31B C21B 115.60(15) . . ?
N4B C32B C33B 123.63(17) . . ?
N4B C32B C31B 115.56(16) . . ?
C33B C32B C31B 120.81(17) . . ?
C32B C33B C34B 118.0(2) . . ?
C35B C34B C33B 118.8(2) . . ?
C34B C35B C36B 118.95(19) . . ?
N4B C36B C35B 123.3(2) . . ?
N2B C41B C42B 121.01(16) . . ?
N2B C41B C46B 119.61(15) . . ?
C42B C41B C46B 119.37(16) . . ?
C43B C42B C41B 119.39(16) . . ?
C44B C43B C42B 121.50(17) . . ?
C45B C44B C43B 118.97(16) . . ?
C44B C45B C46B 120.85(18) . . ?
C45B C46B C41B 119.92(17) . . ?

loop_
_geom_bond_atom_site_label_1
_geom_bond_atom_site_label_2
_geom_bond_distance
_geom_bond_site_symmetry_2
_geom_bond_publ_flag
O1A C3A 1.329(2) . ?
O1A C2A 1.442(2) . ?
O2X C3A 1.213(8) . ?
O2Y C3A 1.214(9) . ?
O3A C31A 1.211(2) . ?
N1A C7A 1.383(2) . ?
N1A C4A 1.396(2) . ?
N1A C22A 1.462(2) . ?
N2A N3A 1.362(2) . ?
N2A C41A 1.394(2) . ?
N2A C21A 1.459(2) . ?
N3A C23A 1.295(2) . ?
N4A C36A 1.334(2) . ?
N4A C32A 1.344(2) . ?
C1A C2A 1.495(3) . ?
C3A C4A 1.471(2) . ?
C4A C5A 1.372(2) . ?
C5A C6A 1.420(2) . ?
C6A C11A 1.408(2) . ?
C6A C7A 1.411(2) . ?
C7A C8A 1.405(2) . ?
C8A C9A 1.382(3) . ?
C9A C10A 1.405(3) . ?
C10A C11A 1.373(3) . ?
C21A C31A 1.530(2) . ?
C21A C22A 1.551(2) . ?
C22A C23A 1.526(2) . ?
C23A C24A 1.459(3) . ?
C24A C29A 1.390(3) . ?
C24A C25A 1.394(3) . ?
C25A C26A 1.382(3) . ?
C26A C27A 1.382(3) . ?
C27A C28A 1.365(4) . ?
C28A C29A 1.389(4) . ?
C31A C32A 1.498(2) . ?
C32A C33A 1.387(2) . ?
C33A C34A 1.387(3) . ?
C34A C35A 1.379(3) . ?
C35A C36A 1.386(3) . ?
C41A C42A 1.393(3) . ?
C41A C46A 1.396(2) . ?
C42A C43A 1.384(3) . ?
C43A C44A 1.380(3) . ?
C44A C45A 1.386(3) . ?
C45A C46A 1.384(3) . ?
O1B C3B 1.338(2) . ?
O1B C2B 1.456(2) . ?
O2B C3B 1.211(2) . ?
O3B C31B 1.205(2) . ?
N1B C7B 1.386(2) . ?
N1B C4B 1.395(2) . ?
N1B C22B 1.457(2) . ?
N2B N3B 1.372(2) . ?
N2B C41B 1.389(2) . ?
N2B C21B 1.453(2) . ?
N3B C23B 1.289(2) . ?
N4B C36B 1.333(3) . ?
N4B C32B 1.338(3) . ?
C1B C2B 1.508(3) . ?
C3B C4B 1.472(2) . ?
C4B C5B 1.365(3) . ?
C5B C6B 1.426(3) . ?
C6B C11B 1.408(3) . ?
C6B C7B 1.412(3) . ?
C7B C8B 1.403(3) . ?
C8B C9B 1.375(3) . ?
C9B C10B 1.408(4) . ?
C10B C11B 1.370(4) . ?
C21B C31B 1.533(2) . ?
C21B C22B 1.557(2) . ?
C22B C23B 1.522(2) . ?
C23B C24B 1.464(2) . ?
C24B C25B 1.398(2) . ?
C24B C29B 1.399(2) . ?
C25B C26B 1.393(3) . ?
C26B C27B 1.381(3) . ?
C27B C28B 1.383(3) . ?
C28B C29B 1.383(3) . ?
C31B C32B 1.500(2) . ?
C32B C33B 1.386(3) . ?
C33B C34B 1.390(3) . ?
C34B C35B 1.375(4) . ?
C35B C36B 1.384(3) . ?
C41B C42B 1.395(2) . ?
C41B C46B 1.400(3) . ?
C42B C43B 1.386(2) . ?
C43B C44B 1.383(3) . ?
C44B C45B 1.380(3) . ?
C45B C46B 1.387(3) . ?

loop_
_geom_torsion_atom_site_label_1
_geom_torsion_atom_site_label_2
_geom_torsion_atom_site_label_3
_geom_torsion_atom_site_label_4
_geom_torsion
_geom_torsion_site_symmetry_1
_geom_torsion_site_symmetry_2
_geom_torsion_site_symmetry_3
_geom_torsion_site_symmetry_4
_geom_torsion_publ_flag
C41A N2A N3A C23A 165.32(16) . . . . ?
C21A N2A N3A C23A -2.5(2) . . . . ?
C3A O1A C2A C1A -178.2(2) . . . . ?
C2A O1A C3A O2X -18(3) . . . . ?
C2A O1A C3A O2Y 14.9(13) . . . . ?
C2A O1A C3A C4A 176.15(19) . . . . ?
C7A N1A C4A C5A -2.0(2) . . . . ?
C22A N1A C4A C5A -172.43(16) . . . . ?
C7A N1A C4A C3A 175.42(17) . . . . ?
C22A N1A C4A C3A 5.0(3) . . . . ?
O2X C3A C4A C5A -166(3) . . . . ?
O2Y C3A C4A C5A 160.2(12) . . . . ?
O1A C3A C4A C5A -1.1(3) . . . . ?
O2X C3A C4A N1A 17(3) . . . . ?
O2Y C3A C4A N1A -16.8(12) . . . . ?
O1A C3A C4A N1A -178.02(17) . . . . ?
N1A C4A C5A C6A 1.3(2) . . . . ?
C3A C4A C5A C6A -176.05(18) . . . . ?
C4A C5A C6A C11A 179.28(19) . . . . ?
C4A C5A C6A C7A -0.1(2) . . . . ?
C4A N1A C7A C8A -178.06(19) . . . . ?
C22A N1A C7A C8A -7.6(3) . . . . ?
C4A N1A C7A C6A 1.89(19) . . . . ?
C22A N1A C7A C6A 172.34(16) . . . . ?
C11A C6A C7A N1A 179.41(16) . . . . ?
C5A C6A C7A N1A -1.13(19) . . . . ?
C11A C6A C7A C8A -0.6(3) . . . . ?
C5A C6A C7A C8A 178.82(17) . . . . ?
N1A C7A C8A C9A -179.37(18) . . . . ?
C6A C7A C8A C9A 0.7(3) . . . . ?
C7A C8A C9A C10A -0.4(3) . . . . ?
C8A C9A C10A C11A 0.1(3) . . . . ?
C9A C10A C11A C6A 0.0(3) . . . . ?
C7A C6A C11A C10A 0.3(3) . . . . ?
C5A C6A C11A C10A -179.0(2) . . . . ?
N3A N2A C21A C31A -111.33(17) . . . . ?
C41A N2A C21A C31A 81.0(2) . . . . ?
N3A N2A C21A C22A 4.74(18) . . . . ?
C41A N2A C21A C22A -162.89(16) . . . . ?
C7A N1A C22A C23A 51.8(2) . . . . ?
C4A N1A C22A C23A -139.40(17) . . . . ?
C7A N1A C22A C21A -64.1(2) . . . . ?
C4A N1A C22A C21A 104.67(19) . . . . ?
N2A C21A C22A N1A 119.34(15) . . . . ?
C31A C21A C22A N1A -122.95(15) . . . . ?
N2A C21A C22A C23A -4.69(16) . . . . ?
C31A C21A C22A C23A 113.01(14) . . . . ?
N2A N3A C23A C24A 177.41(15) . . . . ?
N2A N3A C23A C22A -1.02(19) . . . . ?
N1A C22A C23A N3A -118.83(16) . . . . ?
C21A C22A C23A N3A 3.77(18) . . . . ?
N1A C22A C23A C24A 62.8(2) . . . . ?
C21A C22A C23A C24A -174.59(15) . . . . ?
N3A C23A C24A C29A 172.9(2) . . . . ?
C22A C23A C24A C29A -8.9(3) . . . . ?
N3A C23A C24A C25A -6.0(3) . . . . ?
C22A C23A C24A C25A 172.18(16) . . . . ?
C29A C24A C25A C26A -2.5(3) . . . . ?
C23A C24A C25A C26A 176.43(17) . . . . ?
C24A C25A C26A C27A 0.7(3) . . . . ?
C25A C26A C27A C28A 1.2(4) . . . . ?
C26A C27A C28A C29A -1.3(5) . . . . ?
C27A C28A C29A C24A -0.6(5) . . . . ?
C25A C24A C29A C28A 2.5(4) . . . . ?
C23A C24A C29A C28A -176.5(2) . . . . ?
N2A C21A C31A O3A 28.5(3) . . . . ?
C22A C21A C31A O3A -83.8(2) . . . . ?
N2A C21A C31A C32A -155.15(15) . . . . ?
C22A C21A C31A C32A 92.53(18) . . . . ?
C36A N4A C32A C33A 0.4(3) . . . . ?
C36A N4A C32A C31A -179.62(17) . . . . ?
O3A C31A C32A N4A -169.81(19) . . . . ?
C21A C31A C32A N4A 13.8(2) . . . . ?
O3A C31A C32A C33A 10.1(3) . . . . ?
C21A C31A C32A C33A -166.22(16) . . . . ?
N4A C32A C33A C34A -0.9(3) . . . . ?
C31A C32A C33A C34A 179.15(16) . . . . ?
C32A C33A C34A C35A 0.2(3) . . . . ?
C33A C34A C35A C36A 0.9(3) . . . . ?
C32A N4A C36A C35A 0.7(3) . . . . ?
C34A C35A C36A N4A -1.4(3) . . . . ?
N3A N2A C41A C42A 177.70(17) . . . . ?
C21A N2A C41A C42A -15.7(3) . . . . ?
N3A N2A C41A C46A -2.9(3) . . . . ?
C21A N2A C41A C46A 163.70(17) . . . . ?
N2A C41A C42A C43A 178.02(19) . . . . ?
C46A C41A C42A C43A -1.4(3) . . . . ?
C41A C42A C43A C44A 0.9(3) . . . . ?
C42A C43A C44A C45A 0.5(4) . . . . ?
C43A C44A C45A C46A -1.4(4) . . . . ?
C44A C45A C46A C41A 0.8(3) . . . . ?
C42A C41A C46A C45A 0.6(3) . . . . ?
N2A C41A C46A C45A -178.86(19) . . . . ?
C41B N2B N3B C23B -177.44(16) . . . . ?
C21B N2B N3B C23B -8.5(2) . . . . ?
C3B O1B C2B C1B 172.17(17) . . . . ?
C2B O1B C3B O2B -1.0(3) . . . . ?
C2B O1B C3B C4B 179.31(15) . . . . ?
C7B N1B C4B C5B -1.5(2) . . . . ?
C22B N1B C4B C5B -168.59(15) . . . . ?
C7B N1B C4B C3B 179.80(16) . . . . ?
C22B N1B C4B C3B 12.7(3) . . . . ?
O2B C3B C4B C5B -164.63(19) . . . . ?
O1B C3B C4B C5B 15.0(3) . . . . ?
O2B C3B C4B N1B 13.8(3) . . . . ?
O1B C3B C4B N1B -166.49(16) . . . . ?
N1B C4B C5B C6B 1.0(2) . . . . ?
C3B C4B C5B C6B 179.65(17) . . . . ?
C4B C5B C6B C11B 178.6(2) . . . . ?
C4B C5B C6B C7B -0.2(2) . . . . ?
C4B N1B C7B C8B -178.02(19) . . . . ?
C22B N1B C7B C8B -10.9(3) . . . . ?
C4B N1B C7B C6B 1.36(19) . . . . ?
C22B N1B C7B C6B 168.50(15) . . . . ?
C11B C6B C7B N1B -179.69(18) . . . . ?
C5B C6B C7B N1B -0.8(2) . . . . ?
C11B C6B C7B C8B -0.2(3) . . . . ?
C5B C6B C7B C8B 178.70(18) . . . . ?
N1B C7B C8B C9B 179.8(2) . . . . ?
C6B C7B C8B C9B 0.5(3) . . . . ?
C7B C8B C9B C10B -0.7(3) . . . . ?
C8B C9B C10B C11B 0.7(4) . . . . ?
C9B C10B C11B C6B -0.4(4) . . . . ?
C7B C6B C11B C10B 0.1(3) . . . . ?
C5B C6B C11B C10B -178.4(2) . . . . ?
N3B N2B C21B C31B -106.06(17) . . . . ?
C41B N2B C21B C31B 62.3(2) . . . . ?
N3B N2B C21B C22B 10.89(19) . . . . ?
C41B N2B C21B C22B 179.28(16) . . . . ?
C7B N1B C22B C23B 56.9(2) . . . . ?
C4B N1B C22B C23B -138.25(16) . . . . ?
C7B N1B C22B C21B -58.4(2) . . . . ?
C4B N1B C22B C21B 106.45(18) . . . . ?
N2B C21B C22B N1B 114.03(15) . . . . ?
C31B C21B C22B N1B -127.47(15) . . . . ?
N2B C21B C22B C23B -8.62(16) . . . . ?
C31B C21B C22B C23B 109.87(15) . . . . ?
N2B N3B C23B C24B -176.41(15) . . . . ?
N2B N3B C23B C22B 1.9(2) . . . . ?
N1B C22B C23B N3B -118.44(16) . . . . ?
C21B C22B C23B N3B 4.63(19) . . . . ?
N1B C22B C23B C24B 59.8(2) . . . . ?
C21B C22B C23B C24B -177.10(16) . . . . ?
N3B C23B C24B C25B -166.05(17) . . . . ?
C22B C23B C24B C25B 15.8(3) . . . . ?
N3B C23B C24B C29B 14.6(3) . . . . ?
C22B C23B C24B C29B -163.55(16) . . . . ?
C29B C24B C25B C26B 0.5(3) . . . . ?
C23B C24B C25B C26B -178.88(17) . . . . ?
C24B C25B C26B C27B 0.5(3) . . . . ?
C25B C26B C27B C28B -1.1(3) . . . . ?
C26B C27B C28B C29B 0.6(3) . . . . ?
C27B C28B C29B C24B 0.4(3) . . . . ?
C25B C24B C29B C28B -0.9(3) . . . . ?
C23B C24B C29B C28B 178.45(17) . . . . ?
N2B C21B C31B O3B 13.4(3) . . . . ?
C22B C21B C31B O3B -99.2(2) . . . . ?
N2B C21B C31B C32B -168.01(15) . . . . ?
C22B C21B C31B C32B 79.36(19) . . . . ?
C36B N4B C32B C33B -0.4(3) . . . . ?
C36B N4B C32B C31B 179.93(18) . . . . ?
O3B C31B C32B N4B 176.85(19) . . . . ?
C21B C31B C32B N4B -1.7(2) . . . . ?
O3B C31B C32B C33B -2.8(3) . . . . ?
C21B C31B C32B C33B 178.67(18) . . . . ?
N4B C32B C33B C34B 1.3(3) . . . . ?
C31B C32B C33B C34B -179.09(19) . . . . ?
C32B C33B C34B C35B -0.2(3) . . . . ?
C33B C34B C35B C36B -1.6(3) . . . . ?
C32B N4B C36B C35B -1.5(3) . . . . ?
C34B C35B C36B N4B 2.6(3) . . . . ?
N3B N2B C41B C42B -3.5(3) . . . . ?
C21B N2B C41B C42B -170.99(17) . . . . ?
N3B N2B C41B C46B 177.99(17) . . . . ?
C21B N2B C41B C46B 10.5(3) . . . . ?
N2B C41B C42B C43B -178.31(17) . . . . ?
C46B C41B C42B C43B 0.3(3) . . . . ?
C41B C42B C43B C44B -0.6(3) . . . . ?
C42B C43B C44B C45B 0.3(3) . . . . ?
C43B C44B C45B C46B 0.4(3) . . . . ?
C44B C45B C46B C41B -0.7(3) . . . . ?
N2B C41B C46B C45B 178.97(17) . . . . ?
C42B C41B C46B C45B 0.4(3) . . . . ?
